data_4342962
loop_
_publ_author_name
'Karhu, Aino J.'
'Pakkanen, Olli J.'
'Rautiainen, J. Mikko'
'Oilunkaniemi, Raija'
'Chivers, Tristram'
'Laitinen, Risto S.'

_publ_section_title
;
 Experimental and Computational (77)Se NMR Investigations of the Cyclic
 Eight-Membered Selenium Imides 1,3,5,7-Se4(NR)4 (R = Me, (t)Bu) and
 1,5-Se6(NMe)2.
;
_journal_issue 10
_journal_name_full 'Inorganic chemistry'
_journal_page_first 4990
_journal_page_last 4997
_journal_paper_doi 10.1021/acs.inorgchem.5b00582
_journal_volume 54
_journal_year 2015
_chemical_formula_sum 'C4 H12 N4 Se4'
_chemical_formula_weight 432.02
_chemical_name_systematic
;
methyl tetraselenium tetraimide
;
_space_group_crystal_system monoclinic
_space_group_IT_number 14
_space_group_name_Hall '-P 2yn'
_space_group_name_H-M_alt 'P 1 21/n 1'
_symmetry_space_group_name_Hall '-P 2yn'
_symmetry_space_group_name_H-M 'P 1 21/n 1'
_atom_sites_solution_hydrogens geom
_atom_sites_solution_primary direct
_atom_sites_solution_secondary difmap
_audit_creation_method SHELXL-2013
_audit_update_record
;
2015-03-12 # Formatted by publCIF

;
_cell_angle_alpha 90.000
_cell_angle_beta 93.131(5)
_cell_angle_gamma 90.000
_cell_formula_units_Z 4
_cell_length_a 6.372(5)
_cell_length_b 12.724(5)
_cell_length_c 14.478(5)
_cell_measurement_reflns_used 1686
_cell_measurement_temperature 150(2)
_cell_measurement_theta_max 24.998
_cell_measurement_theta_min 2.818
_cell_volume 1172.1(11)
_computing_cell_refinement 'DENZO-SMN (Otwinowski & Minor, 1997)'
_computing_data_collection 'COLLECT (Bruker, 2008)'
_computing_data_reduction 'DENZO-SMN (Otwinowski & Minor, 1997)'
_computing_molecular_graphics 'DIAMOND (Brandenburg, 2006)'
_computing_publication_material 'WinGX (Farrugia, 1999)'
_computing_structure_refinement 'SHELXL-2013 (Sheldrick, 2013)'
_computing_structure_solution 'SHELXS-2013 (Sheldrick, 2013)'
_diffrn_ambient_temperature 150(2)
_diffrn_measured_fraction_theta_full 0.969
_diffrn_measured_fraction_theta_max 0.999
_diffrn_measurement_device_type 'Bruker Kappa CCD'
_diffrn_measurement_method '\f scans, and \w scans with \k offsets'
_diffrn_radiation_type MoK\a
_diffrn_radiation_wavelength 0.71073
_diffrn_reflns_av_R_equivalents 0.1482
_diffrn_reflns_av_unetI/netI 0.0873
_diffrn_reflns_laue_measured_fraction_full 0.969
_diffrn_reflns_laue_measured_fraction_max 0.999
_diffrn_reflns_limit_h_max 7
_diffrn_reflns_limit_h_min -6
_diffrn_reflns_limit_k_max 14
_diffrn_reflns_limit_k_min -15
_diffrn_reflns_limit_l_max 17
_diffrn_reflns_limit_l_min -17
_diffrn_reflns_number 7907
_diffrn_reflns_point_group_measured_fraction_full 0.969
_diffrn_reflns_point_group_measured_fraction_max 0.999
_diffrn_reflns_theta_full 25.242
_diffrn_reflns_theta_max 24.998
_diffrn_reflns_theta_min 2.818
_diffrn_source 'fine-focus sealed tube'
_exptl_absorpt_coefficient_mu 12.481
_exptl_absorpt_correction_T_max 0.8969
_exptl_absorpt_correction_T_min 0.1649
_exptl_absorpt_correction_type multi-scan
_exptl_absorpt_process_details 'XPREP in SHELXTL (Sheldrick 2008)'
_exptl_crystal_colour yellow
_exptl_crystal_density_diffrn 2.448
_exptl_crystal_description needle
_exptl_crystal_F_000 800
_exptl_crystal_size_max 0.300
_exptl_crystal_size_mid 0.100
_exptl_crystal_size_min 0.050
_refine_diff_density_max 1.062
_refine_diff_density_min -1.337
_refine_diff_density_rms 0.296
_refine_ls_extinction_coef 0.013(2)
_refine_ls_extinction_expression Fc^*^=kFc[1+0.001xFc^2^\l^3^/sin(2\q)]^-1/4^
_refine_ls_extinction_method SHELXL
_refine_ls_goodness_of_fit_ref 1.091
_refine_ls_hydrogen_treatment constr
_refine_ls_matrix_type full
_refine_ls_number_parameters 114
_refine_ls_number_reflns 2059
_refine_ls_number_restraints 4
_refine_ls_restrained_S_all 1.095
_refine_ls_R_factor_all 0.0799
_refine_ls_R_factor_gt 0.0676
_refine_ls_shift/su_max 0.000
_refine_ls_shift/su_mean 0.000
_refine_ls_structure_factor_coef Fsqd
_refine_ls_weighting_details 'w=1/[\s^2^(Fo^2^)+(0.0984P)^2^+6.4664P] where P=(Fo^2^+2Fc^2^)/3'
_refine_ls_weighting_scheme calc
_refine_ls_wR_factor_gt 0.1765
_refine_ls_wR_factor_ref 0.1886
_reflns_Friedel_coverage 0.000
_reflns_number_gt 1686
_reflns_number_total 2059
_reflns_threshold_expression 'I > 2\s(I)'
_cod_data_source_file ic5b00582_si_002.cif
_cod_data_source_block cmpd5b
_cod_depositor_comments 'Adding full bibliography for 4342961--4342962.cif.'
_cod_database_code 4342962
_publcif_datablock.id {92544c27-b2fd-4739-9d53-3b3d8c9a6a17}

_shelx_space_group_comment
;
The symmetry employed for this shelxl refinement is uniquely defined
by the following loop, which should always be used as a source of
symmetry information in preference to the above space-group names.
They are only intended as comments.
;
_shelx_estimated_absorpt_t_min 0.118
_shelx_estimated_absorpt_t_max 0.574
_shelxl_version_number 2013-4

loop_
_space_group_symop_operation_xyz
'x, y, z'
'-x+1/2, y+1/2, -z+1/2'
'-x, -y, -z'
'x-1/2, -y-1/2, z-1/2'

loop_
_atom_site_label
_atom_site_type_symbol
_atom_site_fract_x
_atom_site_fract_y
_atom_site_fract_z
_atom_site_U_iso_or_equiv
_atom_site_adp_type
_atom_site_occupancy
_atom_site_site_symmetry_order
_atom_site_calc_flag
_atom_site_refinement_flags_posn
_atom_site_refinement_flags_adp
Se1 Se 0.08611(16) 0.21048(9) 0.51986(6) 0.0427(4) Uani 1 1 d . .
Se2 Se 0.26140(18) 0.37701(11) 0.37619(8) 0.0585(5) Uani 1 1 d . .
Se3 Se 0.25025(17) 0.19285(12) 0.22238(7) 0.0566(5) Uani 1 1 d . .
Se4 Se 0.05490(17) 0.03136(9) 0.36600(7) 0.0457(4) Uani 1 1 d . .
N1 N 0.0692(13) 0.3392(7) 0.4601(5) 0.045(2) Uani 1 1 d D .
N2 N 0.1784(15) 0.3285(8) 0.2596(6) 0.051(2) Uani 1 1 d D .
N3 N 0.0461(14) 0.1021(8) 0.2545(5) 0.050(2) Uani 1 1 d D .
N4 N -0.0668(12) 0.1146(7) 0.4517(5) 0.0415(19) Uani 1 1 d D .
C1 C -0.1337(16) 0.3882(9) 0.4525(7) 0.049(3) Uani 1 1 d D .
H1A H -0.1174 0.4632 0.4394 0.073 Uiso 1 1 calc R U
H1B H -0.2034 0.3795 0.5107 0.073 Uiso 1 1 calc R U
H1C H -0.2191 0.3553 0.4020 0.073 Uiso 1 1 calc R U
C2 C 0.0036(17) 0.3723(9) 0.2129(7) 0.049(3) Uani 1 1 d D .
H2A H -0.1237 0.3370 0.2320 0.074 Uiso 1 1 calc R U
H2B H 0.0151 0.3634 0.1461 0.074 Uiso 1 1 calc R U
H2C H -0.0039 0.4473 0.2276 0.074 Uiso 1 1 calc R U
C3 C -0.1464(18) 0.1025(10) 0.2047(8) 0.058(3) Uani 1 1 d D .
H3A H -0.2418 0.1517 0.2333 0.087 Uiso 1 1 calc R U
H3B H -0.2071 0.0317 0.2048 0.087 Uiso 1 1 calc R U
H3C H -0.1263 0.1242 0.1409 0.087 Uiso 1 1 calc R U
C4 C -0.2961(15) 0.1221(9) 0.4456(8) 0.048(2) Uani 1 1 d D .
H4A H -0.3440 0.1553 0.5017 0.072 Uiso 1 1 calc R U
H4B H -0.3566 0.0514 0.4394 0.072 Uiso 1 1 calc R U
H4C H -0.3413 0.1644 0.3915 0.072 Uiso 1 1 calc R U

loop_
_atom_site_aniso_label
_atom_site_aniso_U_11
_atom_site_aniso_U_22
_atom_site_aniso_U_33
_atom_site_aniso_U_23
_atom_site_aniso_U_13
_atom_site_aniso_U_12
Se1 0.0478(7) 0.0553(7) 0.0239(5) -0.0020(4) -0.0087(4) 0.0120(4)
Se2 0.0430(7) 0.0898(10) 0.0420(7) -0.0017(6) -0.0045(5) -0.0238(6)
Se3 0.0400(7) 0.0913(10) 0.0400(7) 0.0017(6) 0.0153(5) 0.0126(5)
Se4 0.0568(7) 0.0521(7) 0.0280(6) -0.0020(4) 0.0006(4) 0.0217(5)
N1 0.047(5) 0.060(5) 0.028(4) 0.004(4) -0.004(3) -0.001(4)
N2 0.056(6) 0.061(6) 0.038(5) -0.010(4) 0.019(4) -0.020(5)
N3 0.060(6) 0.065(6) 0.026(4) -0.002(4) 0.010(4) 0.012(5)
N4 0.043(5) 0.053(5) 0.028(4) 0.001(4) 0.000(3) 0.011(4)
C1 0.058(6) 0.058(6) 0.029(5) 0.012(5) -0.001(4) 0.007(5)
C2 0.055(6) 0.058(7) 0.036(5) -0.011(5) 0.016(5) -0.021(5)
C3 0.070(8) 0.054(7) 0.050(6) -0.001(6) 0.005(6) -0.015(6)
C4 0.037(5) 0.059(7) 0.047(6) -0.004(5) -0.002(4) 0.007(5)

loop_
_atom_type_symbol
_atom_type_description
_atom_type_scat_dispersion_real
_atom_type_scat_dispersion_imag
_atom_type_scat_source
C C 0.0033 0.0016 'International Tables Vol C Tables 4.2.6.8 and 6.1.1.4'
H H 0.0000 0.0000 'International Tables Vol C Tables 4.2.6.8 and 6.1.1.4'
N N 0.0061 0.0033 'International Tables Vol C Tables 4.2.6.8 and 6.1.1.4'
Se Se -0.0929 2.2259 'International Tables Vol C Tables 4.2.6.8 and 6.1.1.4'

loop_
_geom_angle_atom_site_label_1
_geom_angle_atom_site_label_2
_geom_angle_atom_site_label_3
_geom_angle
N4 Se1 N1 108.9(4)
N1 Se2 N2 110.4(4)
N3 Se3 N2 108.8(4)
N4 Se4 N3 108.4(4)
C1 N1 Se2 117.8(7)
C1 N1 Se1 116.7(7)
Se2 N1 Se1 121.1(5)
C2 N2 Se2 119.5(7)
C2 N2 Se3 115.6(7)
Se2 N2 Se3 120.6(6)
C3 N3 Se3 119.3(8)
C3 N3 Se4 116.1(8)
Se3 N3 Se4 123.0(5)
C4 N4 Se1 119.6(7)
C4 N4 Se4 117.0(7)
Se1 N4 Se4 121.4(4)
N1 C1 H1A 109.5
N1 C1 H1B 109.5
H1A C1 H1B 109.5
N1 C1 H1C 109.5
H1A C1 H1C 109.5
H1B C1 H1C 109.5
N2 C2 H2A 109.5
N2 C2 H2B 109.5
H2A C2 H2B 109.5
N2 C2 H2C 109.5
H2A C2 H2C 109.5
H2B C2 H2C 109.5
N3 C3 H3A 109.5
N3 C3 H3B 109.5
H3A C3 H3B 109.5
N3 C3 H3C 109.5
H3A C3 H3C 109.5
H3B C3 H3C 109.5
N4 C4 H4A 109.5
N4 C4 H4B 109.5
H4A C4 H4B 109.5
N4 C4 H4C 109.5
H4A C4 H4C 109.5
H4B C4 H4C 109.5

loop_
_geom_bond_atom_site_label_1
_geom_bond_atom_site_label_2
_geom_bond_distance
Se1 N4 1.818(9)
Se1 N1 1.853(9)
Se2 N1 1.836(9)
Se2 N2 1.848(9)
Se3 N3 1.819(10)
Se3 N2 1.872(10)
Se4 N4 1.835(8)
Se4 N3 1.846(9)
N1 C1 1.434(12)
N2 C2 1.388(13)
N3 C3 1.389(13)
N4 C4 1.462(11)
C1 H1A 0.9800
C1 H1B 0.9800
C1 H1C 0.9800
C2 H2A 0.9800
C2 H2B 0.9800
C2 H2C 0.9800
C3 H3A 0.9800
C3 H3B 0.9800
C3 H3C 0.9800
C4 H4A 0.9800
C4 H4B 0.9800
C4 H4C 0.9800

loop_
_geom_torsion_atom_site_label_1
_geom_torsion_atom_site_label_2
_geom_torsion_atom_site_label_3
_geom_torsion_atom_site_label_4
_geom_torsion
N2 Se2 N1 C1 -68.8(9)
N2 Se2 N1 Se1 86.9(6)
N4 Se1 N1 C1 65.5(8)
N4 Se1 N1 Se2 -90.4(5)
N1 Se2 N2 C2 69.1(9)
N1 Se2 N2 Se3 -86.7(6)
N3 Se3 N2 C2 -67.6(8)
N3 Se3 N2 Se2 89.1(5)
N2 Se3 N3 C3 73.6(9)
N2 Se3 N3 Se4 -91.4(6)
N4 Se4 N3 C3 -77.6(9)
N4 Se4 N3 Se3 87.8(6)
N1 Se1 N4 C4 -70.3(8)
N1 Se1 N4 Se4 93.0(5)
N3 Se4 N4 C4 75.6(8)
N3 Se4 N4 Se1 -88.1(5)

loop_
_publcif_info_datablock.id
_publcif_info_datablock.publ_exptl
_publcif_info_datablock.publ_geom
_publcif_info_datablock.structure
{92544c27-b2fd-4739-9d53-3b3d8c9a6a17} y y y

loop_
_publcif_info_cif.paper_type
E
